data_2229498
loop_
_publ_author_name
'Zhang, Yi'
'Wang, Bo'

_publ_section_title
;
 1,4-Diazoniabicyclo[2.2.2]octane tetrabromidocuprate(II) monohydrate
;
_journal_coeditor_code RZ2552
_journal_issue 3
_journal_name_full 'Acta Crystallographica Section E'
_journal_page_first m371
_journal_paper_doi 10.1107/S1600536811005289
_journal_volume 67
_journal_year 2011
_chemical_formula_iupac '(C6 H14 N2) [Cu Br4], H2 O'
_chemical_formula_moiety 'C6 H14 N2 2+, Br4 Cu 2-, H2 O'
_chemical_formula_sum 'C6 H16 Br4 Cu N2 O'
_chemical_formula_weight 515.39
_chemical_name_systematic
;
1,4-Diazoniabicyclo[2.2.2]octane tetrabromidocuprate(II) monohydrate
;
_space_group_IT_number 14
_symmetry_cell_setting monoclinic
_symmetry_space_group_name_Hall '-P 2ybc'
_symmetry_space_group_name_H-M 'P 1 21/c 1'
_atom_sites_solution_hydrogens geom
_atom_sites_solution_primary direct
_atom_sites_solution_secondary difmap
_audit_creation_method SHELXL-97
_cell_angle_alpha 90.00
_cell_angle_beta 93.93(3)
_cell_angle_gamma 90.00
_cell_formula_units_Z 4
_cell_length_a 9.5171(19)
_cell_length_b 9.5341(19)
_cell_length_c 14.952(3)
_cell_measurement_reflns_used 2622
_cell_measurement_temperature 298(2)
_cell_measurement_theta_max 27.485
_cell_measurement_theta_min 3.04
_cell_volume 1353.5(5)
_computing_cell_refinement '<i>CrystalClear</i> (Rigaku, 2005)'
_computing_data_collection '<i>CrystalClear</i> (Rigaku, 2005)'
_computing_data_reduction '<i>CrystalClear</i> (Rigaku, 2005)'
_computing_molecular_graphics '<i>SHELXTL</i> (Sheldrick, 2008)'
_computing_publication_material '<i>SHELXTL</i> (Sheldrick, 2008)'
_computing_structure_refinement '<i>SHELXL97</i> (Sheldrick, 2008)'
_computing_structure_solution '<i>SHELXS97</i> (Sheldrick, 2008)'
_diffrn_ambient_temperature 298(2)
_diffrn_detector_area_resol_mean 13.6612
_diffrn_measured_fraction_theta_full 0.999
_diffrn_measured_fraction_theta_max 0.999
_diffrn_measurement_device_type 'Rigaku SCXmini'
_diffrn_measurement_method \w
_diffrn_radiation_monochromator graphite
_diffrn_radiation_source 'fine-focus sealed tube'
_diffrn_radiation_type MoK\a
_diffrn_radiation_wavelength 0.71073
_diffrn_reflns_av_R_equivalents 0.1238
_diffrn_reflns_av_sigmaI/netI 0.1020
_diffrn_reflns_limit_h_max 12
_diffrn_reflns_limit_h_min -12
_diffrn_reflns_limit_k_max 12
_diffrn_reflns_limit_k_min -12
_diffrn_reflns_limit_l_max 19
_diffrn_reflns_limit_l_min -19
_diffrn_reflns_number 13570
_diffrn_reflns_theta_full 27.48
_diffrn_reflns_theta_max 27.48
_diffrn_reflns_theta_min 3.03
_diffrn_standards_number 0
_exptl_absorpt_coefficient_mu 13.396
_exptl_absorpt_correction_T_max 0.086
_exptl_absorpt_correction_T_min 0.055
_exptl_absorpt_correction_type multi-scan
_exptl_absorpt_process_details '(CrystalClear; Rigaku, 2005)'
_exptl_crystal_colour brown
_exptl_crystal_density_diffrn 2.529
_exptl_crystal_density_method 'not measured'
_exptl_crystal_description polyhedron
_exptl_crystal_F_000 972
_exptl_crystal_size_max 0.20
_exptl_crystal_size_mid 0.20
_exptl_crystal_size_min 0.20
_refine_diff_density_max 1.223
_refine_diff_density_min -1.290
_refine_ls_extinction_coef 0.0204(7)
_refine_ls_extinction_expression Fc^*^=kFc[1+0.001xFc^2^\l^3^/sin(2\q)]^-1/4^
_refine_ls_extinction_method '<i>SHELXL97</i> (Sheldrick, 2008)'
_refine_ls_goodness_of_fit_ref 1.095
_refine_ls_hydrogen_treatment constr
_refine_ls_matrix_type full
_refine_ls_number_parameters 128
_refine_ls_number_reflns 3111
_refine_ls_number_restraints 0
_refine_ls_restrained_S_all 1.095
_refine_ls_R_factor_all 0.0753
_refine_ls_R_factor_gt 0.0521
_refine_ls_shift/su_max 0.000
_refine_ls_shift/su_mean 0.000
_refine_ls_structure_factor_coef Fsqd
_refine_ls_weighting_details 'calc w=1/[\s^2^(Fo^2^)+(0.0225P)^2^+2.0506P] where P=(Fo^2^+2Fc^2^)/3'
_refine_ls_weighting_scheme calc
_refine_ls_wR_factor_gt 0.1089
_refine_ls_wR_factor_ref 0.1163
_reflns_number_gt 2285
_reflns_number_total 3111
_reflns_threshold_expression I>2\s(I)
_cod_data_source_file rz2552.cif
_cod_data_source_block I
_cod_original_sg_symbol_H-M 'P 21/c'
_cod_database_code 2229498
_cod_database_fobs_code 2229498

loop_
_symmetry_equiv_pos_as_xyz
'x, y, z'
'-x, y+1/2, -z+1/2'
'-x, -y, -z'
'x, -y-1/2, z-1/2'

loop_
_atom_site_type_symbol
_atom_site_label
_atom_site_fract_x
_atom_site_fract_y
_atom_site_fract_z
_atom_site_U_iso_or_equiv
_atom_site_adp_type
_atom_site_calc_flag
_atom_site_refinement_flags
_atom_site_occupancy
_atom_site_disorder_assembly
_atom_site_disorder_group
Br Br1 0.13288(8) 1.07551(7) -0.32168(5) 0.0252(2) Uani d . 1 . .
Br Br2 0.47455(8) 1.29945(9) -0.17676(5) 0.0294(3) Uani d . 1 . .
Br Br3 0.24026(10) 1.44329(8) -0.35401(5) 0.0343(3) Uani d . 1 . .
Br Br4 0.12020(9) 1.24314(8) -0.10831(5) 0.0291(2) Uani d . 1 . .
C C1 0.2071(9) 0.7578(7) -0.1967(5) 0.0250(18) Uani d . 1 . .
H H1A 0.1136 0.7276 -0.2186 0.030 Uiso calc R 1 . .
H H1B 0.2588 0.7837 -0.2479 0.030 Uiso calc R 1 . .
C C2 0.2812(10) 0.6413(8) -0.1464(5) 0.039(2) Uani d . 1 . .
H H2A 0.2182 0.5619 -0.1423 0.046 Uiso calc R 1 . .
H H2B 0.3620 0.6113 -0.1776 0.046 Uiso calc R 1 . .
C C3 0.1196(8) 0.8404(8) -0.0560(5) 0.0221(17) Uani d . 1 . .
H H3A 0.0265 0.8058 -0.0751 0.027 Uiso calc R 1 . .
H H3B 0.1094 0.9204 -0.0170 0.027 Uiso calc R 1 . .
C C4 0.2029(9) 0.7281(8) -0.0075(6) 0.032(2) Uani d . 1 . .
H H4A 0.2322 0.7602 0.0524 0.039 Uiso calc R 1 . .
H H4B 0.1444 0.6456 -0.0023 0.039 Uiso calc R 1 . .
C C5 0.3414(8) 0.9335(7) -0.1063(5) 0.0265(19) Uani d . 1 . .
H H5A 0.3357 1.0120 -0.0654 0.032 Uiso calc R 1 . .
H H5B 0.3896 0.9644 -0.1579 0.032 Uiso calc R 1 . .
C C6 0.4211(9) 0.8136(8) -0.0601(6) 0.040(2) Uani d . 1 . .
H H6A 0.5019 0.7893 -0.0932 0.048 Uiso calc R 1 . .
H H6B 0.4551 0.8418 -0.0001 0.048 Uiso calc R 1 . .
Cu Cu1 0.24156(9) 1.27018(9) -0.24116(6) 0.0190(3) Uani d . 1 . .
N N1 0.1962(6) 0.8822(6) -0.1354(4) 0.0164(13) Uani d . 1 . .
H H1C 0.1478 0.9520 -0.1654 0.020 Uiso calc R 1 . .
N N2 0.3277(6) 0.6913(6) -0.0552(4) 0.0204(14) Uani d . 1 . .
H H2C 0.3753 0.6211 -0.0251 0.024 Uiso calc R 1 . .
O O1W 0.6324(6) 0.5717(5) -0.0241(3) 0.0316(14) Uani d . 1 . .
H H1WA 0.6670 0.5956 0.0276 0.047 Uiso d R 1 . .
H H1WB 0.6832 0.6044 -0.0638 0.047 Uiso d R 1 . .

loop_
_atom_site_aniso_label
_atom_site_aniso_U_11
_atom_site_aniso_U_22
_atom_site_aniso_U_33
_atom_site_aniso_U_12
_atom_site_aniso_U_13
_atom_site_aniso_U_23
Br1 0.0381(5) 0.0188(4) 0.0181(5) -0.0005(3) -0.0012(4) -0.0011(3)
Br2 0.0251(4) 0.0452(5) 0.0177(5) 0.0018(4) 0.0000(3) 0.0023(4)
Br3 0.0557(6) 0.0281(5) 0.0180(5) -0.0065(4) -0.0067(4) 0.0144(4)
Br4 0.0378(5) 0.0327(5) 0.0182(5) 0.0007(4) 0.0138(4) 0.0031(3)
C1 0.037(5) 0.028(4) 0.010(4) -0.003(4) 0.002(3) -0.008(3)
C2 0.077(7) 0.025(5) 0.015(5) 0.015(5) 0.009(5) -0.004(4)
C3 0.027(4) 0.029(4) 0.010(4) 0.003(3) 0.003(3) -0.004(3)
C4 0.046(5) 0.029(5) 0.024(5) 0.009(4) 0.012(4) 0.010(4)
C5 0.035(4) 0.017(4) 0.026(5) -0.007(3) -0.007(4) 0.006(3)
C6 0.029(5) 0.035(5) 0.054(6) -0.001(4) -0.011(4) 0.029(5)
Cu1 0.0288(5) 0.0193(5) 0.0087(5) -0.0016(4) 0.0003(4) 0.0041(4)
N1 0.020(3) 0.019(3) 0.011(3) 0.005(3) -0.002(2) 0.007(3)
N2 0.037(4) 0.011(3) 0.013(3) 0.006(3) -0.002(3) 0.008(3)
O1W 0.045(3) 0.027(3) 0.023(3) 0.000(3) 0.008(3) 0.010(2)

loop_
_atom_type_symbol
_atom_type_description
_atom_type_scat_dispersion_real
_atom_type_scat_dispersion_imag
_atom_type_scat_source
C C 0.0033 0.0016 'International Tables Vol C Tables 4.2.6.8 and 6.1.1.4'
H H 0.0000 0.0000 'International Tables Vol C Tables 4.2.6.8 and 6.1.1.4'
N N 0.0061 0.0033 'International Tables Vol C Tables 4.2.6.8 and 6.1.1.4'
Cu Cu 0.3201 1.2651 'International Tables Vol C Tables 4.2.6.8 and 6.1.1.4'
Br Br -0.2901 2.4595 'International Tables Vol C Tables 4.2.6.8 and 6.1.1.4'
O O 0.0106 0.0060 'International Tables Vol C Tables 4.2.6.8 and 6.1.1.4'

loop_
_geom_angle_atom_site_label_1
_geom_angle_atom_site_label_2
_geom_angle_atom_site_label_3
_geom_angle_site_symmetry_1
_geom_angle_site_symmetry_3
_geom_angle
_geom_angle_publ_flag
C2 C1 N1 . . 109.2(6) ?
C2 C1 H1A . . 109.8 ?
N1 C1 H1A . . 109.8 ?
C2 C1 H1B . . 109.8 ?
N1 C1 H1B . . 109.8 ?
H1A C1 H1B . . 108.3 ?
N2 C2 C1 . . 109.0(6) ?
N2 C2 H2A . . 109.9 ?
C1 C2 H2A . . 109.9 ?
N2 C2 H2B . . 109.9 ?
C1 C2 H2B . . 109.9 ?
H2A C2 H2B . . 108.3 ?
N1 C3 C4 . . 107.9(6) ?
N1 C3 H3A . . 110.1 ?
C4 C3 H3A . . 110.1 ?
N1 C3 H3B . . 110.1 ?
C4 C3 H3B . . 110.1 ?
H3A C3 H3B . . 108.4 ?
N2 C4 C3 . . 110.9(6) ?
N2 C4 H4A . . 109.5 ?
C3 C4 H4A . . 109.5 ?
N2 C4 H4B . . 109.5 ?
C3 C4 H4B . . 109.5 ?
H4A C4 H4B . . 108.1 ?
N1 C5 C6 . . 108.0(6) ?
N1 C5 H5A . . 110.1 ?
C6 C5 H5A . . 110.1 ?
N1 C5 H5B . . 110.1 ?
C6 C5 H5B . . 110.1 ?
H5A C5 H5B . . 108.4 ?
N2 C6 C5 . . 109.6(6) ?
N2 C6 H6A . . 109.7 ?
C5 C6 H6A . . 109.7 ?
N2 C6 H6B . . 109.7 ?
C5 C6 H6B . . 109.7 ?
H6A C6 H6B . . 108.2 ?
Br3 Cu1 Br2 . . 99.61(5) ?
Br3 Cu1 Br4 . . 133.92(5) ?
Br2 Cu1 Br4 . . 99.64(5) ?
Br3 Cu1 Br1 . . 101.57(4) ?
Br2 Cu1 Br1 . . 130.64(5) ?
Br4 Cu1 Br1 . . 96.75(4) ?
C3 N1 C5 . . 110.3(5) ?
C3 N1 C1 . . 109.4(5) ?
C5 N1 C1 . . 109.4(6) ?
C3 N1 H1C . . 109.2 ?
C5 N1 H1C . . 109.2 ?
C1 N1 H1C . . 109.2 ?
C4 N2 C6 . . 110.2(6) ?
C4 N2 C2 . . 108.8(6) ?
C6 N2 C2 . . 110.7(6) ?
C4 N2 H2C . . 109.0 ?
C6 N2 H2C . . 109.0 ?
C2 N2 H2C . . 109.0 ?
H1WA O1W H1WB . . 109.5 ?

loop_
_geom_bond_atom_site_label_1
_geom_bond_atom_site_label_2
_geom_bond_site_symmetry_2
_geom_bond_distance
_geom_bond_publ_flag
Br1 Cu1 . 2.4070(12) ?
Br2 Cu1 . 2.3726(13) ?
Br3 Cu1 . 2.3598(12) ?
Br4 Cu1 . 2.3792(13) ?
C1 C2 . 1.492(10) ?
C1 N1 . 1.507(9) ?
C1 H1A . 0.9700 ?
C1 H1B . 0.9700 ?
C2 N2 . 1.483(9) ?
C2 H2A . 0.9700 ?
C2 H2B . 0.9700 ?
C3 N1 . 1.489(9) ?
C3 C4 . 1.490(10) ?
C3 H3A . 0.9700 ?
C3 H3B . 0.9700 ?
C4 N2 . 1.469(10) ?
C4 H4A . 0.9700 ?
C4 H4B . 0.9700 ?
C5 N1 . 1.502(9) ?
C5 C6 . 1.512(10) ?
C5 H5A . 0.9700 ?
C5 H5B . 0.9700 ?
C6 N2 . 1.471(9) ?
C6 H6A . 0.9700 ?
C6 H6B . 0.9700 ?
N1 H1C . 0.9100 ?
N2 H2C . 0.9100 ?
O1W H1WA . 0.8501 ?
O1W H1WB . 0.8500 ?

loop_
_geom_hbond_atom_site_label_D
_geom_hbond_atom_site_label_H
_geom_hbond_atom_site_label_A
_geom_hbond_site_symmetry_A
_geom_hbond_distance_DH
_geom_hbond_distance_HA
_geom_hbond_distance_DA
_geom_hbond_angle_DHA
N2 H2C O1W . 0.91 2.49 3.121(8) 127
N2 H2C O1W 3_665 0.91 1.98 2.788(7) 147
O1W H1WA Br4 3_675 0.85 2.75 3.456(5) 141
O1W H1WA Br2 3_675 0.85 2.86 3.461(5) 129
O1W H1WB Br1 2_644 0.85 2.55 3.319(5) 152
N1 H1C Br1 . 0.91 2.61 3.360(5) 140
N1 H1C Br4 . 0.91 2.92 3.546(6) 127
